data_7240525
loop_
_publ_author_name
'Podjed, Nina'
'Modec, Barbara'
'Alcaide, Mar\'ia M.'
'L\'opez-Serrano, Joaqu\'in'

_publ_section_title
;
 From cyclic amines and acetonitrile to amidine zinc(ii) complexes
;
_journal_issue 31
_journal_name_full 'RSC Advances'
_journal_page_first 18200
_journal_page_last 18221
_journal_paper_doi 10.1039/D0RA03192E
_journal_volume 10
_journal_year 2020
_chemical_formula_moiety 'C30 H18 N3 O6 Zn, C6 H13 N2'
_chemical_formula_sum 'C36 H31 N5 O6 Zn'
_chemical_formula_weight 695.03
_space_group_crystal_system monoclinic
_space_group_IT_number 14
_space_group_name_Hall '-P 2ybc'
_space_group_name_H-M_alt 'P 1 21/c 1'
_atom_sites_solution_hydrogens geom
_audit_creation_date 2019-12-16
_audit_creation_method
;
Olex2 1.2
(compiled 2018.05.29 svn.r3508 for OlexSys, GUI svn.r5506)
;
_audit_update_record
;
2019-12-19 deposited with the CCDC.	2020-04-29 downloaded from the CCDC.
;
_cell_angle_alpha 90
_cell_angle_beta 101.886(5)
_cell_angle_gamma 90
_cell_formula_units_Z 4
_cell_length_a 10.1666(6)
_cell_length_b 17.0493(12)
_cell_length_c 18.2066(9)
_cell_measurement_reflns_used 3652
_cell_measurement_temperature 150.00(10)
_cell_measurement_theta_max 29.5090
_cell_measurement_theta_min 3.1160
_cell_volume 3088.1(3)
_computing_cell_refinement 'CrysAlisPro 1.171.39.46e (Rigaku OD, 2018)'
_computing_data_collection 'CrysAlisPro 1.171.39.46e (Rigaku OD, 2018)'
_computing_data_reduction 'CrysAlisPro 1.171.39.46e (Rigaku OD, 2018)'
_computing_molecular_graphics 'Olex2 (Dolomanov et al., 2009)'
_computing_publication_material 'Olex2 (Dolomanov et al., 2009)'
_computing_structure_refinement 'ShelXL (Sheldrick, 2015)'
_computing_structure_solution 'SHELXT 2018/2 (Sheldrick, 2018)'
_diffrn_ambient_environment N~2~
_diffrn_ambient_temperature 150.00(10)
_diffrn_detector 'CCD plate'
_diffrn_detector_area_resol_mean 10.4933
_diffrn_detector_type Atlas
_diffrn_measured_fraction_theta_full 0.999
_diffrn_measured_fraction_theta_max 0.999
_diffrn_measurement_details
;
List of Runs (angles in degrees, time in seconds):

  # Type    Start    End  Width  t~exp~   \w     \q     \k     \f   Frames
#--------------------------------------------------------------------------
  1  \w   -104.00 -70.00   1.00  170.00    --  -14.20-178.00-180.00   34
  2  \w    -95.00  61.00   1.00  170.00    --  -14.20   0.00  90.00  156
  3  \w     71.00 104.00   1.00  170.00    --   14.36 178.00 -60.00   33
;
_diffrn_measurement_device 'four-circle diffractometer'
_diffrn_measurement_device_type 'SuperNova, Dual, Cu at home/near, Atlas'
_diffrn_measurement_method '\w scans'
_diffrn_orient_matrix_type 'CrysAlisPro convention (1999,Acta A55,543-557)'
_diffrn_orient_matrix_UB_11 -0.0519219000
_diffrn_orient_matrix_UB_12 0.0284150000
_diffrn_orient_matrix_UB_13 -0.0077837000
_diffrn_orient_matrix_UB_21 0.0421410000
_diffrn_orient_matrix_UB_22 0.0274896000
_diffrn_orient_matrix_UB_23 0.0228813000
_diffrn_orient_matrix_UB_31 0.0247710000
_diffrn_orient_matrix_UB_32 0.0128940000
_diffrn_orient_matrix_UB_33 -0.0316453000
_diffrn_radiation_monochromator mirror
_diffrn_radiation_probe x-ray
_diffrn_radiation_type MoK\a
_diffrn_radiation_wavelength 0.71073
_diffrn_reflns_av_R_equivalents 0.0431
_diffrn_reflns_av_unetI/netI 0.0663
_diffrn_reflns_Laue_measured_fraction_full 0.999
_diffrn_reflns_Laue_measured_fraction_max 0.999
_diffrn_reflns_limit_h_max 13
_diffrn_reflns_limit_h_min -13
_diffrn_reflns_limit_k_max 22
_diffrn_reflns_limit_k_min -16
_diffrn_reflns_limit_l_max 22
_diffrn_reflns_limit_l_min -23
_diffrn_reflns_number 17097
_diffrn_reflns_point_group_measured_fraction_full 0.999
_diffrn_reflns_point_group_measured_fraction_max 0.999
_diffrn_reflns_theta_full 25.242
_diffrn_reflns_theta_max 27.498
_diffrn_reflns_theta_min 2.370
_diffrn_source 'micro-focus sealed X-ray tube'
_diffrn_source_type 'SuperNova (Mo) X-ray Source'
_exptl_absorpt_coefficient_mu 0.853
_exptl_absorpt_correction_T_max 1.00000
_exptl_absorpt_correction_T_min 0.78148
_exptl_absorpt_correction_type multi-scan
_exptl_absorpt_process_details
;
CrysAlisPro 1.171.39.46e (Rigaku Oxford Diffraction, 2018)
Empirical absorption correction using spherical harmonics,
 implemented in SCALE3 ABSPACK scaling algorithm.
;
_exptl_crystal_colour colourless
_exptl_crystal_density_diffrn 1.495
_exptl_crystal_density_meas ?
_exptl_crystal_density_method 'not measured'
_exptl_crystal_description plate
_exptl_crystal_F_000 1440
_exptl_crystal_size_max 0.2
_exptl_crystal_size_mid 0.1
_exptl_crystal_size_min 0.03
_refine_diff_density_max 0.906
_refine_diff_density_min -0.479
_refine_diff_density_rms 0.088
_refine_ls_extinction_method none
_refine_ls_goodness_of_fit_ref 1.075
_refine_ls_hydrogen_treatment constr
_refine_ls_matrix_type full
_refine_ls_number_parameters 434
_refine_ls_number_reflns 7095
_refine_ls_number_restraints 0
_refine_ls_restrained_S_all 1.075
_refine_ls_R_factor_all 0.0983
_refine_ls_R_factor_gt 0.0648
_refine_ls_shift/su_max 0.001
_refine_ls_shift/su_mean 0.000
_refine_ls_structure_factor_coef Fsqd
_refine_ls_weighting_details 'w=1/[\s^2^(Fo^2^)+(0.0584P)^2^+5.8042P] where P=(Fo^2^+2Fc^2^)/3'
_refine_ls_weighting_scheme calc
_refine_ls_wR_factor_gt 0.1459
_refine_ls_wR_factor_ref 0.1616
_reflns_Friedel_coverage 0.000
_reflns_number_gt 5059
_reflns_number_total 7095
_reflns_threshold_expression 'I > 2\s(I)'
_cod_data_source_file d0ra03192e3.cif
_cod_data_source_block 11monoclinic
_cod_depositor_comments
;
The following automatic conversions were performed:

data item '_exptl_crystal_density_meas' value 'not measured' was
changed to '?' -- the value is perceived as not measured.

Automatic conversion script
Id: cif_fix_values 7556 2019-12-06 15:28:31Z antanas 

 Adding full bibliography for 7240517--7240533.cif.
;
_cod_database_code 7240525
_shelx_shelxl_version_number 2018/3
_shelx_space_group_comment
;
The symmetry employed for this shelxl refinement is uniquely defined
by the following loop, which should always be used as a source of
symmetry information in preference to the above space-group names.
They are only intended as comments.
;
_shelx_estimated_absorpt_t_max 0.975
_shelx_estimated_absorpt_t_min 0.848

loop_
_space_group_symop_operation_xyz
'x, y, z'
'-x, y+1/2, -z+1/2'
'-x, -y, -z'
'x, -y-1/2, z-1/2'

loop_
_atom_site_label
_atom_site_type_symbol
_atom_site_fract_x
_atom_site_fract_y
_atom_site_fract_z
_atom_site_U_iso_or_equiv
_atom_site_adp_type
_atom_site_occupancy
_atom_site_site_symmetry_order
_atom_site_calc_flag
_atom_site_refinement_flags_posn
_atom_site_refinement_flags_adp
_atom_site_refinement_flags_occupancy
_atom_site_disorder_assembly
_atom_site_disorder_group
Zn1 Zn 0.11064(4) 0.72329(3) 0.59001(2) 0.02452(14) Uani 1 1 d . . . . .
O11 O 0.2594(3) 0.64949(17) 0.57801(14) 0.0272(6) Uani 1 1 d . . . . .
O12 O 0.3786(3) 0.6043(2) 0.49827(17) 0.0425(8) Uani 1 1 d . . . . .
O21 O -0.0574(3) 0.65286(18) 0.57847(14) 0.0329(7) Uani 1 1 d . . . . .
O22 O -0.1838(3) 0.5822(2) 0.63891(18) 0.0453(8) Uani 1 1 d . . . . .
O31 O 0.0104(3) 0.81941(18) 0.60471(17) 0.0367(7) Uani 1 1 d . . . . .
O32 O -0.0234(4) 0.9475(2) 0.5897(3) 0.0796(14) Uani 1 1 d . . . . .
N1 N 0.0758(3) 0.7123(2) 0.46526(18) 0.0289(8) Uani 1 1 d . . . . .
N2 N 0.1248(3) 0.67746(19) 0.70464(16) 0.0224(7) Uani 1 1 d . . . . .
N3 N 0.2698(4) 0.8342(2) 0.59620(18) 0.0353(8) Uani 1 1 d . . . . .
N41 N 0.6164(3) 0.5304(2) 0.36434(18) 0.0276(7) Uani 1 1 d . . . . .
N42 N 0.6574(4) 0.5817(2) 0.4831(2) 0.0394(9) Uani 1 1 d . . . . .
H42A H 0.572716 0.588284 0.480428 0.047 Uiso 1 1 calc R . . . .
H42B H 0.713962 0.594952 0.523087 0.047 Uiso 1 1 calc R . . . .
C11 C 0.1648(4) 0.6619(2) 0.4481(2) 0.0284(9) Uani 1 1 d . . . . .
C12 C 0.1566(5) 0.6315(3) 0.3757(2) 0.0383(10) Uani 1 1 d . . . . .
H12 H 0.220690 0.595789 0.366752 0.046 Uiso 1 1 calc R . . . .
C13 C 0.0576(4) 0.6535(3) 0.3198(2) 0.0395(11) Uani 1 1 d . . . . .
H13 H 0.051748 0.633360 0.271753 0.047 Uiso 1 1 calc R . . . .
C14 C -0.0406(4) 0.7092(3) 0.3347(2) 0.0323(10) Uani 1 1 d . . . . .
C15 C -0.1468(5) 0.7345(3) 0.2787(2) 0.0426(12) Uani 1 1 d . . . . .
H15 H -0.153751 0.717479 0.229521 0.051 Uiso 1 1 calc R . . . .
C16 C -0.2418(5) 0.7850(3) 0.2963(3) 0.0470(12) Uani 1 1 d . . . . .
H16 H -0.313673 0.801857 0.259493 0.056 Uiso 1 1 calc R . . . .
C17 C -0.2282(5) 0.8102(3) 0.3702(3) 0.0434(11) Uani 1 1 d . . . . .
H17 H -0.292822 0.844061 0.381700 0.052 Uiso 1 1 calc R . . . .
C18 C -0.1261(4) 0.7882(3) 0.4260(3) 0.0389(11) Uani 1 1 d . . . . .
H18 H -0.120464 0.806827 0.474575 0.047 Uiso 1 1 calc R . . . .
C19 C -0.0253(4) 0.7349(3) 0.4092(2) 0.0309(9) Uani 1 1 d . . . . .
C21 C 0.0254(4) 0.6283(2) 0.7077(2) 0.0241(8) Uani 1 1 d . . . . .
C22 C 0.0161(4) 0.5861(3) 0.7732(2) 0.0316(9) Uani 1 1 d . . . . .
H22 H -0.055584 0.552271 0.773227 0.038 Uiso 1 1 calc R . . . .
C23 C 0.1134(4) 0.5957(3) 0.8363(2) 0.0338(10) Uani 1 1 d . . . . .
H23 H 0.109404 0.567760 0.879613 0.041 Uiso 1 1 calc R . . . .
C24 C 0.2192(4) 0.6477(2) 0.8354(2) 0.0262(8) Uani 1 1 d . . . . .
C25 C 0.3239(5) 0.6622(3) 0.8992(2) 0.0391(11) Uani 1 1 d . . . . .
H25 H 0.322685 0.636675 0.944165 0.047 Uiso 1 1 calc R . . . .
C26 C 0.4256(4) 0.7129(3) 0.8952(2) 0.0388(11) Uani 1 1 d . . . . .
H26 H 0.492812 0.721816 0.937466 0.047 Uiso 1 1 calc R . . . .
C27 C 0.4297(4) 0.7517(3) 0.8278(2) 0.0344(10) Uani 1 1 d . . . . .
H27 H 0.500349 0.785564 0.825315 0.041 Uiso 1 1 calc R . . . .
C28 C 0.3303(4) 0.7399(3) 0.7655(2) 0.0280(9) Uani 1 1 d . . . . .
H28 H 0.333505 0.766181 0.721135 0.034 Uiso 1 1 calc R . . . .
C29 C 0.2233(4) 0.6883(2) 0.7681(2) 0.0227(8) Uani 1 1 d . . . . .
C31 C 0.1939(5) 0.8980(3) 0.5878(2) 0.0356(10) Uani 1 1 d . . . . .
C32 C 0.2429(5) 0.9740(3) 0.5753(3) 0.0459(12) Uani 1 1 d . . . . .
H32 H 0.185435 1.017026 0.567091 0.055 Uiso 1 1 calc R . . . .
C33 C 0.3756(5) 0.9820(3) 0.5756(3) 0.0449(12) Uani 1 1 d . . . . .
H33 H 0.410174 1.031257 0.568600 0.054 Uiso 1 1 calc R . . . .
C34 C 0.4613(5) 0.9169(3) 0.5864(2) 0.0437(12) Uani 1 1 d . . . . .
C35 C 0.6004(5) 0.9217(4) 0.5887(3) 0.0538(15) Uani 1 1 d . . . . .
H35 H 0.639669 0.970489 0.585501 0.065 Uiso 1 1 calc R . . . .
C36 C 0.6783(5) 0.8561(4) 0.5956(3) 0.0542(15) Uani 1 1 d . . . . .
H36 H 0.769493 0.859733 0.595280 0.065 Uiso 1 1 calc R . . . .
C37 C 0.6201(4) 0.7837(4) 0.6030(2) 0.0467(13) Uani 1 1 d . . . . .
H37 H 0.674198 0.739184 0.607587 0.056 Uiso 1 1 calc R . . . .
C38 C 0.4865(5) 0.7748(3) 0.6040(2) 0.0403(11) Uani 1 1 d . . . . .
H38 H 0.450938 0.725457 0.609890 0.048 Uiso 1 1 calc R . . . .
C39 C 0.4033(4) 0.8427(3) 0.5958(2) 0.0312(9) Uani 1 1 d . . . . .
C41 C 0.6563(4) 0.4925(3) 0.2990(2) 0.0339(10) Uani 1 1 d . . . . .
H41A H 0.728638 0.455201 0.314694 0.041 Uiso 1 1 calc R . . . .
H41B H 0.683618 0.530982 0.265821 0.041 Uiso 1 1 calc R . . . .
C42 C 0.5263(4) 0.4514(3) 0.2615(3) 0.0411(11) Uani 1 1 d . . . . .
H42C H 0.521714 0.444926 0.208127 0.049 Uiso 1 1 calc R . . . .
H42D H 0.518996 0.400371 0.283857 0.049 Uiso 1 1 calc R . . . .
C43 C 0.4166(5) 0.5065(3) 0.2760(2) 0.0416(11) Uani 1 1 d . . . . .
H43A H 0.331360 0.479358 0.270937 0.050 Uiso 1 1 calc R . . . .
H43B H 0.405703 0.550858 0.241986 0.050 Uiso 1 1 calc R . . . .
C44 C 0.4699(4) 0.5323(3) 0.3568(2) 0.0337(10) Uani 1 1 d . . . . .
H44A H 0.439147 0.584745 0.365382 0.040 Uiso 1 1 calc R . . . .
H44B H 0.441473 0.496462 0.391939 0.040 Uiso 1 1 calc R . . . .
C45 C 0.7001(4) 0.5515(2) 0.4265(2) 0.0294(9) Uani 1 1 d . . . . .
C46 C 0.8477(4) 0.5414(3) 0.4311(3) 0.0366(10) Uani 1 1 d . . . . .
H46A H 0.870526 0.486861 0.437372 0.055 Uiso 1 1 calc GR . . . .
H46B H 0.896445 0.570517 0.473163 0.055 Uiso 1 1 calc GR . . . .
H46C H 0.870788 0.560454 0.385781 0.055 Uiso 1 1 calc GR . . . .
C110 C 0.2776(4) 0.6366(2) 0.5128(2) 0.0294(9) Uani 1 1 d . . . . .
C210 C -0.0823(4) 0.6200(3) 0.6364(2) 0.0275(9) Uani 1 1 d . . . . .
C310 C 0.0464(5) 0.8882(3) 0.5940(3) 0.0442(12) Uani 1 1 d . . . . .

loop_
_atom_site_aniso_label
_atom_site_aniso_U_11
_atom_site_aniso_U_22
_atom_site_aniso_U_33
_atom_site_aniso_U_23
_atom_site_aniso_U_13
_atom_site_aniso_U_12
Zn1 0.0278(2) 0.0260(2) 0.0193(2) -0.00277(19) 0.00382(16) 0.0027(2)
O11 0.0260(14) 0.0319(16) 0.0236(13) 0.0009(11) 0.0048(11) 0.0030(12)
O12 0.0394(18) 0.049(2) 0.0433(18) -0.0022(15) 0.0176(15) 0.0147(16)
O21 0.0311(15) 0.0416(18) 0.0226(13) -0.0036(13) -0.0026(11) -0.0049(14)
O22 0.0329(17) 0.059(2) 0.0434(18) -0.0038(16) 0.0054(14) -0.0185(16)
O31 0.0386(17) 0.0325(18) 0.0418(17) -0.0074(14) 0.0146(14) 0.0053(14)
O32 0.057(3) 0.041(2) 0.146(4) -0.008(3) 0.031(3) 0.020(2)
N1 0.0261(17) 0.033(2) 0.0284(17) -0.0008(15) 0.0070(14) -0.0047(15)
N2 0.0240(16) 0.0273(18) 0.0174(14) -0.0036(13) 0.0076(12) 0.0023(14)
N3 0.041(2) 0.039(2) 0.0241(17) -0.0043(15) 0.0027(15) 0.0015(18)
N41 0.0231(17) 0.0313(19) 0.0288(17) -0.0019(14) 0.0064(14) 0.0041(15)
N42 0.037(2) 0.045(2) 0.0335(19) -0.0122(17) 0.0011(16) 0.0005(19)
C11 0.028(2) 0.028(2) 0.032(2) -0.0022(17) 0.0117(17) -0.0033(18)
C12 0.037(2) 0.041(3) 0.038(2) -0.001(2) 0.011(2) 0.001(2)
C13 0.038(2) 0.056(3) 0.026(2) -0.011(2) 0.0114(19) -0.008(2)
C14 0.033(2) 0.034(2) 0.029(2) 0.0042(17) 0.0029(17) -0.0087(19)
C15 0.037(2) 0.058(3) 0.030(2) 0.005(2) 0.0015(19) -0.013(2)
C16 0.037(3) 0.053(3) 0.046(3) 0.006(2) -0.004(2) 0.002(2)
C17 0.034(2) 0.043(3) 0.049(3) -0.001(2) 0.000(2) -0.001(2)
C18 0.032(2) 0.044(3) 0.041(2) -0.004(2) 0.0093(19) -0.001(2)
C19 0.035(2) 0.030(2) 0.0267(19) 0.0023(17) 0.0040(17) -0.0087(19)
C21 0.0221(19) 0.025(2) 0.0263(18) -0.0015(16) 0.0078(15) 0.0023(16)
C22 0.033(2) 0.029(2) 0.036(2) 0.0018(18) 0.0148(19) -0.0013(19)
C23 0.043(3) 0.035(2) 0.026(2) 0.0064(18) 0.0136(19) 0.005(2)
C24 0.029(2) 0.033(2) 0.0181(17) 0.0007(16) 0.0071(15) 0.0109(18)
C25 0.048(3) 0.049(3) 0.0177(19) 0.0021(18) 0.0018(18) 0.016(2)
C26 0.035(2) 0.051(3) 0.027(2) -0.011(2) -0.0031(17) 0.005(2)
C27 0.028(2) 0.043(3) 0.032(2) -0.0100(19) 0.0039(17) 0.0002(19)
C28 0.027(2) 0.035(2) 0.0222(18) -0.0031(16) 0.0053(15) 0.0039(18)
C29 0.0232(19) 0.027(2) 0.0189(17) -0.0053(15) 0.0054(15) 0.0067(16)
C31 0.040(2) 0.033(3) 0.031(2) -0.0067(18) -0.0001(18) 0.003(2)
C32 0.057(3) 0.036(3) 0.041(3) -0.005(2) 0.002(2) 0.005(2)
C33 0.058(3) 0.039(3) 0.035(2) 0.002(2) 0.004(2) -0.011(2)
C34 0.049(3) 0.054(3) 0.025(2) -0.001(2) 0.002(2) -0.008(3)
C35 0.042(3) 0.080(4) 0.037(3) 0.001(3) 0.004(2) -0.022(3)
C36 0.032(3) 0.092(5) 0.038(3) -0.001(3) 0.005(2) -0.008(3)
C37 0.030(2) 0.082(4) 0.027(2) 0.003(2) 0.0045(19) 0.005(3)
C38 0.041(2) 0.053(3) 0.026(2) 0.003(2) 0.0030(18) 0.005(2)
C39 0.030(2) 0.043(3) 0.0194(18) 0.0022(17) 0.0027(16) -0.004(2)
C41 0.038(2) 0.037(2) 0.030(2) -0.0045(18) 0.0127(19) 0.005(2)
C42 0.037(3) 0.048(3) 0.035(2) -0.011(2) 0.0010(19) 0.003(2)
C43 0.037(2) 0.055(3) 0.030(2) -0.004(2) -0.0018(19) 0.005(2)
C44 0.022(2) 0.045(3) 0.034(2) -0.002(2) 0.0068(17) 0.0033(19)
C45 0.025(2) 0.022(2) 0.041(2) -0.0017(17) 0.0058(18) -0.0028(17)
C46 0.023(2) 0.035(3) 0.050(3) -0.005(2) 0.0029(19) -0.0034(19)
C110 0.028(2) 0.027(2) 0.033(2) -0.0020(17) 0.0066(17) 0.0000(18)
C210 0.0227(19) 0.033(2) 0.0268(19) -0.0061(17) 0.0037(16) 0.0008(17)
C310 0.049(3) 0.034(3) 0.049(3) -0.012(2) 0.011(2) 0.008(2)

loop_
_atom_type_symbol
_atom_type_description
_atom_type_scat_dispersion_real
_atom_type_scat_dispersion_imag
_atom_type_scat_source
C C 0.0033 0.0016 'International Tables Vol C Tables 4.2.6.8 and 6.1.1.4'
H H 0.0000 0.0000 'International Tables Vol C Tables 4.2.6.8 and 6.1.1.4'
N N 0.0061 0.0033 'International Tables Vol C Tables 4.2.6.8 and 6.1.1.4'
O O 0.0106 0.0060 'International Tables Vol C Tables 4.2.6.8 and 6.1.1.4'
Zn Zn 0.2839 1.4301 'International Tables Vol C Tables 4.2.6.8 and 6.1.1.4'

loop_
_geom_angle_atom_site_label_1
_geom_angle_atom_site_label_2
_geom_angle_atom_site_label_3
_geom_angle
_geom_angle_site_symmetry_1
_geom_angle_site_symmetry_3
_geom_angle_publ_flag
O11 Zn1 O21 104.48(12) . . ?
O11 Zn1 N1 78.61(11) . . ?
O11 Zn1 N2 88.69(11) . . ?
O11 Zn1 N3 89.06(12) . . ?
O21 Zn1 N1 83.87(11) . . ?
O21 Zn1 N2 77.37(11) . . ?
O21 Zn1 N3 165.64(12) . . ?
O31 Zn1 O11 162.25(12) . . ?
O31 Zn1 O21 93.27(13) . . ?
O31 Zn1 N1 103.25(13) . . ?
O31 Zn1 N2 95.77(12) . . ?
O31 Zn1 N3 73.22(13) . . ?
N1 Zn1 N3 94.34(12) . . ?
N2 Zn1 N1 153.96(13) . . ?
N2 Zn1 N3 108.23(12) . . ?
C110 O11 Zn1 118.1(3) . . ?
C210 O21 Zn1 118.5(2) . . ?
C310 O31 Zn1 125.3(3) . . ?
C11 N1 Zn1 108.6(3) . . ?
C11 N1 C19 117.2(3) . . ?
C19 N1 Zn1 133.1(3) . . ?
C21 N2 Zn1 111.3(2) . . ?
C21 N2 C29 118.6(3) . . ?
C29 N2 Zn1 129.9(3) . . ?
C31 N3 Zn1 105.2(3) . . ?
C31 N3 C39 117.8(4) . . ?
C39 N3 Zn1 136.2(3) . . ?
C44 N41 C41 112.0(3) . . ?
C45 N41 C41 125.0(3) . . ?
C45 N41 C44 122.5(3) . . ?
H42A N42 H42B 120.0 . . ?
C45 N42 H42A 120.0 . . ?
C45 N42 H42B 120.0 . . ?
N1 C11 C12 123.1(4) . . ?
N1 C11 C110 116.1(3) . . ?
C12 C11 C110 120.7(4) . . ?
C11 C12 H12 119.9 . . ?
C13 C12 C11 120.3(4) . . ?
C13 C12 H12 119.9 . . ?
C12 C13 H13 120.5 . . ?
C12 C13 C14 119.1(4) . . ?
C14 C13 H13 120.5 . . ?
C15 C14 C13 121.9(4) . . ?
C15 C14 C19 121.7(4) . . ?
C19 C14 C13 116.3(4) . . ?
C14 C15 H15 120.1 . . ?
C16 C15 C14 119.8(4) . . ?
C16 C15 H15 120.1 . . ?
C15 C16 H16 120.6 . . ?
C15 C16 C17 118.9(5) . . ?
C17 C16 H16 120.6 . . ?
C16 C17 H17 118.3 . . ?
C18 C17 C16 123.4(5) . . ?
C18 C17 H17 118.3 . . ?
C17 C18 H18 120.5 . . ?
C17 C18 C19 119.0(4) . . ?
C19 C18 H18 120.5 . . ?
N1 C19 C14 124.0(4) . . ?
N1 C19 C18 118.8(4) . . ?
C14 C19 C18 117.2(4) . . ?
N2 C21 C22 122.9(4) . . ?
N2 C21 C210 116.3(3) . . ?
C22 C21 C210 120.8(4) . . ?
C21 C22 H22 120.4 . . ?
C23 C22 C21 119.2(4) . . ?
C23 C22 H22 120.4 . . ?
C22 C23 H23 120.2 . . ?
C22 C23 C24 119.6(4) . . ?
C24 C23 H23 120.2 . . ?
C23 C24 C25 123.3(4) . . ?
C23 C24 C29 118.7(4) . . ?
C29 C24 C25 118.0(4) . . ?
C24 C25 H25 119.5 . . ?
C26 C25 C24 121.0(4) . . ?
C26 C25 H25 119.5 . . ?
C25 C26 H26 119.8 . . ?
C25 C26 C27 120.4(4) . . ?
C27 C26 H26 119.8 . . ?
C26 C27 H27 119.8 . . ?
C28 C27 C26 120.4(4) . . ?
C28 C27 H27 119.8 . . ?
C27 C28 H28 119.8 . . ?
C27 C28 C29 120.5(4) . . ?
C29 C28 H28 119.8 . . ?
N2 C29 C24 121.0(4) . . ?
N2 C29 C28 119.3(3) . . ?
C28 C29 C24 119.7(3) . . ?
N3 C31 C32 123.5(4) . . ?
N3 C31 C310 117.1(4) . . ?
C32 C31 C310 119.4(4) . . ?
C31 C32 H32 120.9 . . ?
C33 C32 C31 118.1(5) . . ?
C33 C32 H32 120.9 . . ?
C32 C33 H33 119.6 . . ?
C32 C33 C34 120.8(5) . . ?
C34 C33 H33 119.6 . . ?
C33 C34 C35 123.4(5) . . ?
C33 C34 C39 117.4(4) . . ?
C35 C34 C39 119.2(5) . . ?
C34 C35 H35 119.4 . . ?
C36 C35 C34 121.1(5) . . ?
C36 C35 H35 119.4 . . ?
C35 C36 H36 120.4 . . ?
C35 C36 C37 119.2(5) . . ?
C37 C36 H36 120.4 . . ?
C36 C37 H37 118.5 . . ?
C38 C37 C36 122.9(5) . . ?
C38 C37 H37 118.5 . . ?
C37 C38 H38 120.7 . . ?
C37 C38 C39 118.5(5) . . ?
C39 C38 H38 120.7 . . ?
N3 C39 C34 122.2(4) . . ?
N3 C39 C38 118.8(4) . . ?
C34 C39 C38 119.0(4) . . ?
N41 C41 H41A 111.4 . . ?
N41 C41 H41B 111.4 . . ?
N41 C41 C42 101.8(3) . . ?
H41A C41 H41B 109.3 . . ?
C42 C41 H41A 111.4 . . ?
C42 C41 H41B 111.4 . . ?
C41 C42 H42C 111.0 . . ?
C41 C42 H42D 111.0 . . ?
H42C C42 H42D 109.0 . . ?
C43 C42 C41 103.7(4) . . ?
C43 C42 H42C 111.0 . . ?
C43 C42 H42D 111.0 . . ?
C42 C43 H43A 111.2 . . ?
C42 C43 H43B 111.2 . . ?
C42 C43 C44 102.6(3) . . ?
H43A C43 H43B 109.2 . . ?
C44 C43 H43A 111.2 . . ?
C44 C43 H43B 111.2 . . ?
N41 C44 C43 103.6(3) . . ?
N41 C44 H44A 111.0 . . ?
N41 C44 H44B 111.0 . . ?
C43 C44 H44A 111.0 . . ?
C43 C44 H44B 111.0 . . ?
H44A C44 H44B 109.0 . . ?
N41 C45 C46 118.7(4) . . ?
N42 C45 N41 121.7(4) . . ?
N42 C45 C46 119.6(4) . . ?
C45 C46 H46A 109.5 . . ?
C45 C46 H46B 109.5 . . ?
C45 C46 H46C 109.5 . . ?
H46A C46 H46B 109.5 . . ?
H46A C46 H46C 109.5 . . ?
H46B C46 H46C 109.5 . . ?
O11 C110 C11 116.5(3) . . ?
O12 C110 O11 124.6(4) . . ?
O12 C110 C11 118.9(3) . . ?
O21 C210 C21 116.0(3) . . ?
O22 C210 O21 125.4(4) . . ?
O22 C210 C21 118.6(4) . . ?
O31 C310 C31 115.7(4) . . ?
O32 C310 O31 126.5(5) . . ?
O32 C310 C31 117.8(5) . . ?

loop_
_geom_bond_atom_site_label_1
_geom_bond_atom_site_label_2
_geom_bond_distance
_geom_bond_site_symmetry_2
_geom_bond_publ_flag
Zn1 O11 2.014(3) . ?
Zn1 O21 2.063(3) . ?
Zn1 O31 1.977(3) . ?
Zn1 N1 2.233(3) . ?
Zn1 N2 2.205(3) . ?
Zn1 N3 2.476(4) . ?
O11 C110 1.257(5) . ?
O12 C110 1.241(5) . ?
O21 C210 1.265(5) . ?
O22 C210 1.226(5) . ?
O31 C310 1.257(6) . ?
O32 C310 1.228(6) . ?
N1 C11 1.331(5) . ?
N1 C19 1.347(5) . ?
N2 C21 1.324(5) . ?
N2 C29 1.377(5) . ?
N3 C31 1.325(6) . ?
N3 C39 1.367(5) . ?
N41 C41 1.482(5) . ?
N41 C44 1.469(5) . ?
N41 C45 1.318(5) . ?
N42 H42A 0.8600 . ?
N42 H42B 0.8600 . ?
N42 C45 1.304(5) . ?
C11 C12 1.403(6) . ?
C11 C110 1.527(6) . ?
C12 H12 0.9300 . ?
C12 C13 1.330(6) . ?
C13 H13 0.9300 . ?
C13 C14 1.443(6) . ?
C14 C15 1.392(6) . ?
C14 C19 1.403(6) . ?
C15 H15 0.9300 . ?
C15 C16 1.379(7) . ?
C16 H16 0.9300 . ?
C16 C17 1.392(7) . ?
C17 H17 0.9300 . ?
C17 C18 1.348(6) . ?
C18 H18 0.9300 . ?
C18 C19 1.449(6) . ?
C21 C22 1.411(5) . ?
C21 C210 1.523(5) . ?
C22 H22 0.9300 . ?
C22 C23 1.363(6) . ?
C23 H23 0.9300 . ?
C23 C24 1.397(6) . ?
C24 C25 1.426(6) . ?
C24 C29 1.415(5) . ?
C25 H25 0.9300 . ?
C25 C26 1.360(7) . ?
C26 H26 0.9300 . ?
C26 C27 1.403(6) . ?
C27 H27 0.9300 . ?
C27 C28 1.369(6) . ?
C28 H28 0.9300 . ?
C28 C29 1.407(6) . ?
C31 C32 1.423(7) . ?
C31 C310 1.535(7) . ?
C32 H32 0.9300 . ?
C32 C33 1.355(7) . ?
C33 H33 0.9300 . ?
C33 C34 1.400(7) . ?
C34 C35 1.408(7) . ?
C34 C39 1.420(7) . ?
C35 H35 0.9300 . ?
C35 C36 1.362(8) . ?
C36 H36 0.9300 . ?
C36 C37 1.388(8) . ?
C37 H37 0.9300 . ?
C37 C38 1.371(6) . ?
C38 H38 0.9300 . ?
C38 C39 1.424(6) . ?
C41 H41A 0.9700 . ?
C41 H41B 0.9700 . ?
C41 C42 1.526(6) . ?
C42 H42C 0.9700 . ?
C42 H42D 0.9700 . ?
C42 C43 1.521(6) . ?
C43 H43A 0.9700 . ?
C43 H43B 0.9700 . ?
C43 C44 1.525(6) . ?
C44 H44A 0.9700 . ?
C44 H44B 0.9700 . ?
C45 C46 1.495(5) . ?
C46 H46A 0.9600 . ?
C46 H46B 0.9600 . ?
C46 H46C 0.9600 . ?

loop_
_geom_hbond_atom_site_label_D
_geom_hbond_atom_site_label_H
_geom_hbond_atom_site_label_A
_geom_hbond_distance_DH
_geom_hbond_distance_HA
_geom_hbond_distance_DA
_geom_hbond_angle_DHA
_geom_hbond_site_symmetry_A
_geom_hbond_publ_flag
N42 H42A O12 0.86 2.08 2.930(5) 168.1 . yes
N42 H42B O22 0.86 2.16 2.961(5) 154.5 1_655 yes

loop_
_geom_torsion_atom_site_label_1
_geom_torsion_atom_site_label_2
_geom_torsion_atom_site_label_3
_geom_torsion_atom_site_label_4
_geom_torsion
_geom_torsion_site_symmetry_1
_geom_torsion_site_symmetry_2
_geom_torsion_site_symmetry_3
_geom_torsion_site_symmetry_4
_geom_torsion_publ_flag
Zn1 O11 C110 O12 166.5(3) . . . . ?
Zn1 O11 C110 C11 -14.5(5) . . . . ?
Zn1 O21 C210 O22 173.6(3) . . . . ?
Zn1 O21 C210 C21 -7.3(5) . . . . ?
Zn1 O31 C310 O32 166.2(4) . . . . ?
Zn1 O31 C310 C31 -15.5(6) . . . . ?
Zn1 N1 C11 C12 168.9(3) . . . . ?
Zn1 N1 C11 C110 -9.9(4) . . . . ?
Zn1 N1 C19 C14 -167.1(3) . . . . ?
Zn1 N1 C19 C18 12.1(6) . . . . ?
Zn1 N2 C21 C22 175.2(3) . . . . ?
Zn1 N2 C21 C210 -5.8(4) . . . . ?
Zn1 N2 C29 C24 -174.3(3) . . . . ?
Zn1 N2 C29 C28 4.9(5) . . . . ?
Zn1 N3 C31 C32 -169.0(4) . . . . ?
Zn1 N3 C31 C310 12.5(4) . . . . ?
Zn1 N3 C39 C34 168.1(3) . . . . ?
Zn1 N3 C39 C38 -11.0(6) . . . . ?
N1 C11 C12 C13 0.9(7) . . . . ?
N1 C11 C110 O11 16.8(5) . . . . ?
N1 C11 C110 O12 -164.1(4) . . . . ?
N2 C21 C22 C23 -0.3(6) . . . . ?
N2 C21 C210 O21 8.9(5) . . . . ?
N2 C21 C210 O22 -171.9(4) . . . . ?
N3 C31 C32 C33 -3.3(7) . . . . ?
N3 C31 C310 O31 -1.7(6) . . . . ?
N3 C31 C310 O32 176.7(5) . . . . ?
N41 C41 C42 C43 34.0(4) . . . . ?
C11 N1 C19 C14 -0.8(6) . . . . ?
C11 N1 C19 C18 178.4(4) . . . . ?
C11 C12 C13 C14 0.2(7) . . . . ?
C12 C11 C110 O11 -162.1(4) . . . . ?
C12 C11 C110 O12 17.0(6) . . . . ?
C12 C13 C14 C15 -179.8(4) . . . . ?
C12 C13 C14 C19 -1.5(6) . . . . ?
C13 C14 C15 C16 176.9(4) . . . . ?
C13 C14 C19 N1 1.8(6) . . . . ?
C13 C14 C19 C18 -177.3(4) . . . . ?
C14 C15 C16 C17 0.7(7) . . . . ?
C15 C14 C19 N1 -179.9(4) . . . . ?
C15 C14 C19 C18 1.0(6) . . . . ?
C15 C16 C17 C18 0.3(8) . . . . ?
C16 C17 C18 C19 -0.6(8) . . . . ?
C17 C18 C19 N1 -179.3(4) . . . . ?
C17 C18 C19 C14 -0.1(6) . . . . ?
C19 N1 C11 C12 -0.7(6) . . . . ?
C19 N1 C11 C110 -179.4(3) . . . . ?
C19 C14 C15 C16 -1.3(7) . . . . ?
C21 N2 C29 C24 0.2(5) . . . . ?
C21 N2 C29 C28 179.5(3) . . . . ?
C21 C22 C23 C24 0.9(6) . . . . ?
C22 C21 C210 O21 -172.1(4) . . . . ?
C22 C21 C210 O22 7.1(6) . . . . ?
C22 C23 C24 C25 178.9(4) . . . . ?
C22 C23 C24 C29 -1.0(6) . . . . ?
C23 C24 C25 C26 179.3(4) . . . . ?
C23 C24 C29 N2 0.5(5) . . . . ?
C23 C24 C29 C28 -178.8(4) . . . . ?
C24 C25 C26 C27 -0.3(7) . . . . ?
C25 C24 C29 N2 -179.5(3) . . . . ?
C25 C24 C29 C28 1.2(5) . . . . ?
C25 C26 C27 C28 1.0(7) . . . . ?
C26 C27 C28 C29 -0.5(6) . . . . ?
C27 C28 C29 N2 -179.9(4) . . . . ?
C27 C28 C29 C24 -0.6(6) . . . . ?
C29 N2 C21 C22 -0.3(5) . . . . ?
C29 N2 C21 C210 178.7(3) . . . . ?
C29 C24 C25 C26 -0.8(6) . . . . ?
C31 N3 C39 C34 -0.3(6) . . . . ?
C31 N3 C39 C38 -179.4(4) . . . . ?
C31 C32 C33 C34 1.3(7) . . . . ?
C32 C31 C310 O31 179.7(4) . . . . ?
C32 C31 C310 O32 -1.8(7) . . . . ?
C32 C33 C34 C35 -178.7(4) . . . . ?
C32 C33 C34 C39 0.8(7) . . . . ?
C33 C34 C35 C36 -176.7(5) . . . . ?
C33 C34 C39 N3 -1.5(6) . . . . ?
C33 C34 C39 C38 177.6(4) . . . . ?
C34 C35 C36 C37 -2.3(7) . . . . ?
C35 C34 C39 N3 178.1(4) . . . . ?
C35 C34 C39 C38 -2.8(6) . . . . ?
C35 C36 C37 C38 -0.1(7) . . . . ?
C36 C37 C38 C39 1.0(6) . . . . ?
C37 C38 C39 N3 179.6(4) . . . . ?
C37 C38 C39 C34 0.5(6) . . . . ?
C39 N3 C31 C32 2.7(6) . . . . ?
C39 N3 C31 C310 -175.8(4) . . . . ?
C39 C34 C35 C36 3.7(7) . . . . ?
C41 N41 C44 C43 -9.9(5) . . . . ?
C41 N41 C45 N42 -177.1(4) . . . . ?
C41 N41 C45 C46 3.9(6) . . . . ?
C41 C42 C43 C44 -40.8(5) . . . . ?
C42 C43 C44 N41 30.8(5) . . . . ?
C44 N41 C41 C42 -15.0(5) . . . . ?
C44 N41 C45 N42 -6.0(7) . . . . ?
C44 N41 C45 C46 175.0(4) . . . . ?
C45 N41 C41 C42 156.9(4) . . . . ?
C45 N41 C44 C43 177.9(4) . . . . ?
C110 C11 C12 C13 179.6(4) . . . . ?
C210 C21 C22 C23 -179.2(4) . . . . ?
C310 C31 C32 C33 175.2(4) . . . . ?
